data_4309005
loop_
_publ_author_name
'Taisei Kurata'
'Akira Uehara'
'Yoshihito Hayashi'
'Kiyoshi Isobe'

_publ_contact_author_address
;
Department of Chemistry, Faculty of Science, Kanazawa University
Kakuma, Kanazawa, 920-1192, JAPAN
;
_publ_contact_author_email hayashi@cacheibm.s.kanazawa-u.ac.jp
_publ_contact_author_fax ' +81-76-264-5742 '
_publ_contact_author_name 'Yoshihito HAYASHI'
_publ_contact_author_phone ' +81-76-264-5695 '
_publ_section_title
;
Cyclic Polyvanadates Incorporating Template Transition Metal Cationic
Species: Synthesis and Structures of Hexavanadate [PdV6O18]4-,
Octavanadate [Cu2V8O24]4-, and Decavanadate [Ni4V10O30(OH)2(H2O)6]4-
;
_journal_name_full 'Inorganic Chemistry'
_journal_page_first 2524
_journal_page_last 2530
_journal_paper_doi 10.1021/ic048751f
_journal_volume 44
_journal_year 2005
_chemical_formula_moiety '(C8 H20 N4 1+)4, (Pd O18 V6 4-),(C2 H5 N O) '
_chemical_formula_sum 'C34 H85 N5 O19 Pd V6'
_chemical_formula_weight 1280.14
_chemical_melting_point ?
_space_group_IT_number 29
_symmetry_cell_setting orthorhombic
_symmetry_Int_Tables_number 29
_symmetry_space_group_name_Hall 'P 2c -2ac'
_symmetry_space_group_name_H-M 'P c a 21'
_audit_creation_date 'Fri Apr 23 21:58:14 2004'
_audit_creation_method 'by teXsan'
_cell_angle_alpha 90
_cell_angle_beta 90
_cell_angle_gamma 90
_cell_formula_units_Z 4
_cell_length_a 29.952(4)
_cell_length_b 12.911(2)
_cell_length_c 13.678(2)
_cell_measurement_reflns_used 19474
_cell_measurement_temperature 123.2
_cell_measurement_theta_max 30.5
_cell_measurement_theta_min 2.6
_cell_volume 5289.4(13)
_computing_cell_refinement CRYSTALCLEAR
_computing_data_collection CRYSTALCLEAR
_computing_data_reduction 'teXsan Ver. 1.11'
_computing_molecular_graphics 'teXsan Ver. 1.11'
_computing_publication_material 'teXsan Ver. 1.11'
_computing_structure_refinement SHELXL93
_computing_structure_solution DirectMethod
_diffrn_detector_area_resol_mean 14.46
_diffrn_measured_fraction_theta_full 0.8760
_diffrn_measured_fraction_theta_max 0.8760
_diffrn_measurement_device_type 'Rigaku/MSC Mercury CCD'
_diffrn_measurement_method \w
_diffrn_radiation_type 'Mo K\a'
_diffrn_radiation_wavelength 0.7107
_diffrn_reflns_av_R_equivalents 0.000
_diffrn_reflns_limit_h_max 40
_diffrn_reflns_limit_h_min 0
_diffrn_reflns_limit_k_max 16
_diffrn_reflns_limit_k_min 0
_diffrn_reflns_limit_l_max 19
_diffrn_reflns_limit_l_min 0
_diffrn_reflns_number 61011
_diffrn_reflns_theta_full 30.48
_diffrn_reflns_theta_max 30.48
_diffrn_reflns_theta_min 2.56
_exptl_absorpt_coefficient_mu 1.415
_exptl_absorpt_correction_T_max 1.0000
_exptl_absorpt_correction_T_min 0.6796
_exptl_absorpt_correction_type multi-scan
_exptl_absorpt_process_details
;
Higashi, T. (1995). ABSCOR - Program for Absorption Correction, Rigaku
Corporation, Tokyo, Japan.
;
_exptl_crystal_colour Orange
_exptl_crystal_density_diffrn 1.610
_exptl_crystal_density_meas ?
_exptl_crystal_density_method .
_exptl_crystal_description Prism
_exptl_crystal_size_max 0.300
_exptl_crystal_size_mid 0.100
_exptl_crystal_size_min 0.050
_refine_diff_density_max 1.04
_refine_diff_density_min -0.85
_refine_ls_abs_structure_details 'Flack H D (1983), Acta Cryst. A39, 876-881'
_refine_ls_abs_structure_Flack 0.16(5)
_refine_ls_extinction_coef 0.0000
_refine_ls_extinction_method SHELXL
_refine_ls_goodness_of_fit_ref 0.961
_refine_ls_hydrogen_treatment constr
_refine_ls_number_parameters 577
_refine_ls_number_reflns 4878
_refine_ls_R_factor_gt 0.0716
_refine_ls_shift/su_max 0.0040
_refine_ls_structure_factor_coef Fsqd
_refine_ls_weighting_details 'w = 1/[\s^2^(Fo^2^) + (0.0085P)^2^] where P=(Fo^2^+2Fc^2^)/3'
_refine_ls_weighting_scheme calc
_refine_ls_wR_factor_ref 0.1254
_reflns_number_gt 4878
_reflns_number_total 7478
_reflns_threshold_expression >2.0sigma(I)
_cod_data_source_file ic048751fsi20040922_034703_2.cif
_cod_data_source_block '_kura40'
_cod_depositor_comments
;
The following automatic conversions were performed:
_chemical_melting_point value 'not measured' changed to '?' - value
is undefined or not given.
Automatic conversion script
Id: cif_fix_values 1391 2010-09-07 12:51:13Z saulius 

The following automatic conversions were performed:
'_exptl_absorpt_correction_type' value 'Multi-scan' changed to
'multi-scan' according to
'/home/saulius/struct/CIF-dictionaries/cif_core.dic' dictionary named
'cif_core.dic' version 2.4.1 from 2010-06-29.

Automatic conversion script
Id: cif_fix_enum 1527 2010-12-29 10:47:43Z saulius 
;
_cod_original_cell_volume 5289(1)
_cod_original_sg_symbol_H-M 'P c a 21 '
_cod_database_code 4309005

loop_
_symmetry_equiv_pos_as_xyz
x,y,z
-x,-y,1/2+z
1/2-x,y,1/2+z
1/2+x,-y,z

loop_
_atom_site_label
_atom_site_type_symbol
_atom_site_fract_x
_atom_site_fract_y
_atom_site_fract_z
_atom_site_U_iso_or_equiv
_atom_site_adp_type
_atom_site_occupancy
_atom_site_calc_flag
_atom_site_refinement_flags
_atom_site_disorder_assembly
_atom_site_disorder_group
Pd(1) Pd 0.06771(2) 0.75634(7) 0.6045(1) 0.0197(1) Uani 1.00 d . . .
V(1) V 0.11028(7) 0.9709(2) 0.5507(2) 0.0238(5) Uani 1.00 d . . .
V(2) V 0.10968(7) 0.7821(2) 0.3951(1) 0.0230(4) Uani 1.00 d . . .
V(3) V 0.16969(7) 0.5584(2) 0.4346(2) 0.0240(4) Uani 1.00 d . . .
V(4) V 0.11082(7) 0.5406(2) 0.6533(1) 0.0226(5) Uani 1.00 d . . .
V(5) V 0.11663(7) 0.7316(2) 0.8053(1) 0.0242(5) Uani 1.00 d . . .
V(6) V 0.17697(7) 0.9524(2) 0.7582(2) 0.0245(5) Uani 1.00 d . . .
O(1) O 0.0634(3) 0.9086(5) 0.5943(6) 0.022(2) Uani 1.00 d . . .
O(2) O 0.0631(3) 0.7443(5) 0.4606(7) 0.023(2) Uani 1.00 d . . .
O(3) O 0.0624(3) 0.6021(5) 0.6174(6) 0.022(2) Uani 1.00 d . . .
O(4) O 0.0689(3) 0.7702(6) 0.7510(6) 0.019(2) Uani 1.00 d . . .
O(5) O 0.1295(3) 0.9015(6) 0.4461(6) 0.025(2) Uani 1.00 d . . .
O(6) O 0.1521(3) 0.6874(6) 0.3975(6) 0.025(2) Uani 1.00 d . . .
O(7) O 0.1502(3) 0.5355(7) 0.5600(7) 0.034(2) Uani 1.00 d . . .
O(8) O 0.1334(3) 0.6085(6) 0.7601(7) 0.028(2) Uani 1.00 d . . .
O(9) O 0.1603(3) 0.8214(7) 0.7926(7) 0.040(2) Uani 1.00 d . . .
O(10) O 0.1524(3) 0.9809(7) 0.6410(7) 0.036(2) Uani 1.00 d . . .
O(11) O 0.0942(3) 1.0860(6) 0.5176(6) 0.029(2) Uani 1.00 d . . .
O(12) O 0.0931(3) 0.8000(7) 0.2854(6) 0.032(2) Uani 1.00 d . . .
O(13) O 0.2244(3) 0.5476(7) 0.4331(7) 0.038(2) Uani 1.00 d . . .
O(14) O 0.1489(3) 0.4709(6) 0.3632(7) 0.035(2) Uani 1.00 d . . .
O(15) O 0.0979(3) 0.4257(6) 0.6868(7) 0.033(2) Uani 1.00 d . . .
O(16) O 0.1043(3) 0.7184(7) 0.9214(6) 0.033(2) Uani 1.00 d . . .
O(17) O 0.1601(3) 1.0344(7) 0.8408(7) 0.038(2) Uani 1.00 d . . .
O(18) O 0.2307(3) 0.9604(6) 0.7534(7) 0.031(2) Uani 1.00 d . . .
N(1) N 0.0216(4) 0.4549(7) 0.3491(7) 0.027(2) Uani 1.00 d . . .
N(2) N 0.0317(4) 1.0410(8) 0.8845(8) 0.031(3) Uani 1.00 d . . .
N(3) N 0.2879(3) 0.7359(8) 0.6194(8) 0.034(3) Uani 1.00 d . . .
N(4) N 0.2114(3) 1.1934(6) 0.4061(6) 0.026(2) Uani 1.00 d . . .
N(5) N 0.1657(4) 1.3324(9) 1.0647(9) 0.059(4) Uani 1.00 d . . .
C(1) C -0.0281(4) 0.4777(10) 0.375(1) 0.037(4) Uani 1.00 d . . .
C(2) C -0.0345(5) 0.567(1) 0.446(1) 0.044(4) Uani 1.00 d . . .
C(3) C 0.0476(5) 0.426(1) 0.441(1) 0.039(3) Uani 1.00 d . . .
C(4) C 0.0328(6) 0.329(1) 0.490(1) 0.048(4) Uani 1.00 d . . .
C(5) C 0.0204(5) 0.3677(9) 0.2776(8) 0.035(3) Uani 1.00 d . . .
C(6) C 0.0669(5) 0.335(1) 0.243(1) 0.048(4) Uani 1.00 d . . .
C(7) C 0.0434(5) 0.5515(10) 0.310(1) 0.037(3) Uani 1.00 d . . .
C(8) C 0.0231(5) 0.591(1) 0.213(1) 0.043(4) Uani 1.00 d . . .
C(9) C 0.0341(5) 1.1308(9) 0.9570(8) 0.033(3) Uani 1.00 d . . .
C(10) C 0.0813(6) 1.158(1) 0.986(1) 0.058(5) Uani 1.00 d . . .
C(11) C 0.0521(4) 0.9441(9) 0.927(1) 0.035(3) Uani 1.00 d . . .
C(12) C 0.0333(5) 0.913(1) 1.0230(10) 0.039(4) Uani 1.00 d . . .
C(13) C -0.0175(4) 1.025(1) 0.862(1) 0.043(4) Uani 1.00 d . . .
C(14) C -0.0289(5) 0.941(1) 0.793(1) 0.040(4) Uani 1.00 d . . .
C(15) C 0.0568(5) 1.067(1) 0.7909(10) 0.035(3) Uani 1.00 d . . .
C(16) C 0.0415(6) 1.165(1) 0.736(1) 0.050(4) Uani 1.00 d . . .
C(17) C 0.3175(7) 0.657(1) 0.5736(10) 0.055(5) Uani 1.00 d . . .
C(18) C 0.3546(6) 0.617(1) 0.640(1) 0.057(5) Uani 1.00 d . . .
C(19) C 0.2654(5) 0.693(1) 0.710(1) 0.055(4) Uani 1.00 d . . .
C(20) C 0.2430(5) 0.586(1) 0.696(1) 0.059(4) Uani 1.00 d . . .
C(23) C 0.3137(4) 0.8289(9) 0.6542(9) 0.026(3) Uani 1.00 d . . .
C(24) C 0.3448(5) 0.882(1) 0.5823(10) 0.035(3) Uani 1.00 d . . .
C(25) C 0.1679(4) 1.1834(10) 0.3527(9) 0.038(3) Uani 1.00 d . . .
C(26) C 0.1674(5) 1.099(1) 0.274(1) 0.046(4) Uani 1.00 d . . .
C(27) C 0.2210(4) 1.0931(8) 0.4590(8) 0.029(3) Uani 1.00 d . . .
C(28) C 0.2623(4) 1.0949(8) 0.5268(8) 0.035(3) Uani 1.00 d . . .
C(29) C 0.2073(4) 1.2829(9) 0.4780(9) 0.034(3) Uani 1.00 d . . .
C(30) C 0.1735(5) 1.2674(9) 0.5594(9) 0.047(4) Uani 1.00 d . . .
C(31) C 0.2512(4) 1.2166(8) 0.3358(8) 0.032(3) Uani 1.00 d . . .
C(32) C 0.2437(5) 1.3082(9) 0.2696(9) 0.048(4) Uani 1.00 d . . .
C(33) C 0.1661(5) 1.381(1) 0.996(1) 0.044(4) Uani 1.00 d . . .
C(34) C 0.1687(6) 1.447(1) 0.912(1) 0.058(4) Uani 1.00 d . . .
C(37) C 0.2423(8) 0.779(1) 0.556(1) 0.118(9) Uani 1.00 d . . .
C(38) C 0.2542(8) 0.799(2) 0.469(2) 0.109(7) Uani 1.00 d . . .
H(1) H -0.0198 0.5552 0.5053 0.0505 Uiso 1.00 calc . . .
H(2) H -0.0233 0.6295 0.4166 0.0505 Uiso 1.00 calc . . .
H(3) H -0.0659 0.5775 0.4582 0.0505 Uiso 1.00 calc . . .
H(4) H -0.0442 0.4917 0.3177 0.0459 Uiso 1.00 calc . . .
H(5) H -0.0408 0.4174 0.4064 0.0459 Uiso 1.00 calc . . .
H(6) H 0.0033 0.3340 0.5095 0.0457 Uiso 1.00 calc . . .
H(7) H 0.0373 0.2722 0.4470 0.0457 Uiso 1.00 calc . . .
H(8) H 0.0515 0.3166 0.5475 0.0457 Uiso 1.00 calc . . .
H(9) H 0.0832 0.3122 0.2991 0.0570 Uiso 1.00 calc . . .
H(10) H 0.0637 0.2789 0.1990 0.0570 Uiso 1.00 calc . . .
H(11) H 0.0806 0.3913 0.2140 0.0570 Uiso 1.00 calc . . .
H(12) H 0.0378 0.6519 0.1916 0.0628 Uiso 1.00 calc . . .
H(13) H 0.0241 0.5395 0.1648 0.0628 Uiso 1.00 calc . . .
H(14) H -0.0079 0.6085 0.2256 0.0628 Uiso 1.00 calc . . .
H(15) H 0.0789 0.4199 0.4248 0.0507 Uiso 1.00 calc . . .
H(16) H 0.0451 0.4819 0.4878 0.0507 Uiso 1.00 calc . . .
H(17) H 0.0061 0.3086 0.3075 0.0387 Uiso 1.00 calc . . .
H(18) H 0.0035 0.3876 0.2224 0.0387 Uiso 1.00 calc . . .
H(19) H 0.0429 0.6044 0.3580 0.0478 Uiso 1.00 calc . . .
H(20) H 0.0750 0.5357 0.2971 0.0478 Uiso 1.00 calc . . .
H(21) H 0.0949 1.0984 1.0127 0.0557 Uiso 1.00 calc . . .
H(22) H 0.0974 1.1757 0.9261 0.0557 Uiso 1.00 calc . . .
H(23) H 0.0816 1.2134 1.0280 0.0557 Uiso 1.00 calc . . .
H(24) H 0.0393 0.9650 1.0661 0.0467 Uiso 1.00 calc . . .
H(25) H 0.0022 0.9014 1.0146 0.0467 Uiso 1.00 calc . . .
H(26) H 0.0472 0.8492 1.0411 0.0467 Uiso 1.00 calc . . .
H(27) H -0.0603 0.9351 0.7835 0.0480 Uiso 1.00 calc . . .
H(28) H -0.0144 0.9513 0.7331 0.0480 Uiso 1.00 calc . . .
H(29) H -0.0186 0.8756 0.8206 0.0480 Uiso 1.00 calc . . .
H(30) H 0.0448 1.2236 0.7821 0.0613 Uiso 1.00 calc . . .
H(31) H 0.0598 1.1782 0.6824 0.0613 Uiso 1.00 calc . . .
H(32) H 0.0117 1.1588 0.7201 0.0613 Uiso 1.00 calc . . .
H(33) H 0.0199 1.1903 0.9267 0.0394 Uiso 1.00 calc . . .
H(34) H 0.0172 1.1137 1.0138 0.0394 Uiso 1.00 calc . . .
H(35) H 0.0461 0.8874 0.8785 0.0425 Uiso 1.00 calc . . .
H(36) H 0.0831 0.9514 0.9300 0.0425 Uiso 1.00 calc . . .
H(37) H -0.0332 1.0151 0.9250 0.0478 Uiso 1.00 calc . . .
H(38) H -0.0294 1.0910 0.8376 0.0478 Uiso 1.00 calc . . .
H(39) H 0.0885 1.0753 0.8077 0.0416 Uiso 1.00 calc . . .
H(40) H 0.0551 1.0106 0.7462 0.0416 Uiso 1.00 calc . . .
H(41) H 0.3431 0.5860 0.6959 0.0507 Uiso 1.00 calc . . .
H(42) H 0.3744 0.5697 0.6069 0.0507 Uiso 1.00 calc . . .
H(43) H 0.3738 0.6753 0.6609 0.0507 Uiso 1.00 calc . . .
H(44) H 0.2294 0.5609 0.7538 0.0656 Uiso 1.00 calc . . .
H(45) H 0.2204 0.5890 0.6454 0.0656 Uiso 1.00 calc . . .
H(46) H 0.2645 0.5343 0.6745 0.0656 Uiso 1.00 calc . . .
H(50) H 0.3662 0.8338 0.5616 0.0407 Uiso 1.00 calc . . .
H(51) H 0.3275 0.9046 0.5272 0.0407 Uiso 1.00 calc . . .
H(52) H 0.3586 0.9403 0.6113 0.0407 Uiso 1.00 calc . . .
H(53) H 0.3027 0.5976 0.5529 0.0669 Uiso 1.00 calc . . .
H(54) H 0.3334 0.6868 0.5178 0.0669 Uiso 1.00 calc . . .
H(55) H 0.2871 0.6834 0.7600 0.0637 Uiso 1.00 calc . . .
H(56) H 0.2429 0.7381 0.7313 0.0637 Uiso 1.00 calc . . .
H(59) H 0.2925 0.8825 0.6751 0.0335 Uiso 1.00 calc . . .
H(60) H 0.3313 0.8120 0.7098 0.0335 Uiso 1.00 calc . . .
H(61) H 0.1393 1.0928 0.2414 0.0567 Uiso 1.00 calc . . .
H(62) H 0.1902 1.1085 0.2257 0.0567 Uiso 1.00 calc . . .
H(63) H 0.1733 1.0305 0.3036 0.0567 Uiso 1.00 calc . . .
H(64) H 0.2645 1.0298 0.5588 0.0388 Uiso 1.00 calc . . .
H(65) H 0.2872 1.1087 0.4893 0.0388 Uiso 1.00 calc . . .
H(66) H 0.2575 1.1477 0.5746 0.0388 Uiso 1.00 calc . . .
H(67) H 0.1720 1.3260 0.6025 0.0529 Uiso 1.00 calc . . .
H(68) H 0.1444 1.2584 0.5310 0.0529 Uiso 1.00 calc . . .
H(69) H 0.1804 1.2076 0.5970 0.0529 Uiso 1.00 calc . . .
H(70) H 0.2391 1.3676 0.3054 0.0536 Uiso 1.00 calc . . .
H(71) H 0.2691 1.3159 0.2269 0.0536 Uiso 1.00 calc . . .
H(72) H 0.2182 1.2940 0.2285 0.0536 Uiso 1.00 calc . . .
H(73) H 0.1446 1.1695 0.3973 0.0432 Uiso 1.00 calc . . .
H(74) H 0.1618 1.2473 0.3196 0.0432 Uiso 1.00 calc . . .
H(75) H 0.1950 1.0765 0.4990 0.0345 Uiso 1.00 calc . . .
H(76) H 0.2248 1.0385 0.4134 0.0345 Uiso 1.00 calc . . .
H(77) H 0.2366 1.2950 0.5100 0.0419 Uiso 1.00 calc . . .
H(78) H 0.2006 1.3459 0.4441 0.0419 Uiso 1.00 calc . . .
H(79) H 0.2772 1.2307 0.3721 0.0398 Uiso 1.00 calc . . .
H(80) H 0.2563 1.1572 0.2952 0.0398 Uiso 1.00 calc . . .
H(81) H 0.1980 1.4460 0.8831 0.0686 Uiso 1.00 calc . . .
H(82) H 0.1478 1.4265 0.8623 0.0686 Uiso 1.00 calc . . .
H(83) H 0.1621 1.5184 0.9282 0.0686 Uiso 1.00 calc . . .
H(84) H 0.2657 0.7450 0.4291 0.0951 Uiso 1.00 calc . . .
H(85) H 0.2288 0.8294 0.4257 0.0951 Uiso 1.00 calc . . .
H(86) H 0.2765 0.8574 0.4614 0.0951 Uiso 1.00 calc . . .
H(87) H 0.2193 0.7275 0.5579 0.0988 Uiso 1.00 calc . . .
H(88) H 0.2301 0.8399 0.5902 0.0988 Uiso 1.00 calc . . .

loop_
_atom_site_aniso_label
_atom_site_aniso_U_11
_atom_site_aniso_U_22
_atom_site_aniso_U_33
_atom_site_aniso_U_12
_atom_site_aniso_U_13
_atom_site_aniso_U_23
Pd(1) 0.0178(3) 0.0215(4) 0.0199(3) 0.0000(4) -0.0001(5) -0.0013(3)
V(1) 0.029(1) 0.0195(10) 0.023(1) -0.0001(9) 0.0030(10) 0.0006(9)
V(2) 0.024(1) 0.0226(10) 0.022(1) 0.0032(9) 0.0016(9) 0.0005(9)
V(3) 0.022(1) 0.025(1) 0.025(1) 0.0031(8) 0.0033(9) 0.0027(9)
V(4) 0.021(1) 0.026(1) 0.020(1) 0.0010(9) 0.0036(9) -0.0001(9)
V(5) 0.027(1) 0.027(1) 0.0181(10) -0.0008(9) -0.0045(9) 0.0015(9)
V(6) 0.020(1) 0.025(1) 0.029(1) -0.0017(9) -0.0026(9) -0.0056(9)
O(1) 0.025(5) 0.017(3) 0.024(5) 0.003(3) 0.006(4) -0.002(4)
O(2) 0.014(4) 0.020(4) 0.034(5) 0.002(3) 0.000(4) -0.002(3)
O(3) 0.026(5) 0.026(4) 0.014(4) 0.001(3) 0.003(4) 0.002(4)
O(4) 0.030(5) 0.022(4) 0.006(4) 0.002(3) 0.004(3) -0.001(3)
O(5) 0.026(5) 0.015(4) 0.034(5) -0.001(3) 0.011(4) -0.008(4)
O(6) 0.017(4) 0.025(4) 0.033(5) 0.011(3) 0.005(4) 0.005(4)
O(7) 0.032(6) 0.049(6) 0.021(5) 0.001(4) 0.007(4) 0.004(4)
O(8) 0.021(5) 0.036(5) 0.027(5) 0.005(4) -0.006(4) -0.003(4)
O(9) 0.032(5) 0.037(5) 0.050(6) -0.011(4) -0.016(5) 0.010(5)
O(10) 0.028(5) 0.050(6) 0.031(5) -0.017(4) -0.009(4) 0.006(4)
O(11) 0.035(6) 0.022(4) 0.029(5) 0.007(4) 0.007(4) 0.007(4)
O(12) 0.038(5) 0.039(5) 0.018(4) 0.013(4) 0.013(4) 0.007(4)
O(13) 0.019(5) 0.041(5) 0.053(6) 0.006(4) 0.010(5) 0.004(5)
O(14) 0.033(6) 0.034(5) 0.038(5) 0.002(4) -0.005(4) -0.005(4)
O(15) 0.037(6) 0.022(4) 0.040(6) -0.007(4) 0.004(5) 0.006(4)
O(16) 0.051(6) 0.033(5) 0.016(4) 0.004(4) -0.003(4) -0.002(4)
O(17) 0.033(6) 0.038(5) 0.044(6) 0.008(4) 0.007(4) -0.013(5)
O(18) 0.028(5) 0.025(4) 0.041(5) -0.002(4) -0.003(4) -0.012(4)
N(1) 0.031(6) 0.023(5) 0.027(5) -0.002(4) -0.005(5) -0.005(4)
N(2) 0.022(6) 0.034(6) 0.037(6) 0.006(5) 0.007(5) -0.003(5)
N(3) 0.043(6) 0.032(5) 0.026(6) -0.014(5) -0.013(5) 0.010(5)
N(4) 0.034(6) 0.022(4) 0.022(5) 0.008(4) 0.000(4) 0.002(4)
N(5) 0.071(10) 0.044(7) 0.062(8) 0.003(7) 0.006(7) 0.008(7)
C(1) 0.016(7) 0.036(7) 0.061(10) -0.002(5) -0.004(6) -0.015(7)
C(2) 0.039(9) 0.040(8) 0.053(9) 0.022(7) 0.002(7) -0.002(7)
C(3) 0.040(8) 0.041(8) 0.035(8) -0.011(6) -0.005(7) -0.006(7)
C(4) 0.06(1) 0.036(8) 0.048(9) -0.003(8) -0.003(8) -0.004(7)
C(5) 0.058(10) 0.029(6) 0.019(6) -0.005(6) -0.004(6) -0.003(5)
C(6) 0.05(1) 0.041(8) 0.052(9) -0.003(7) -0.007(8) -0.009(7)
C(7) 0.036(8) 0.031(7) 0.044(8) -0.006(6) -0.007(7) -0.002(6)
C(8) 0.033(8) 0.035(7) 0.059(10) 0.004(6) -0.010(7) 0.002(7)
C(9) 0.050(9) 0.029(6) 0.020(6) 0.014(6) -0.004(6) -0.013(5)
C(10) 0.07(1) 0.057(9) 0.053(9) 0.003(9) -0.008(9) -0.033(8)
C(11) 0.032(7) 0.018(6) 0.054(8) 0.000(5) -0.005(7) -0.006(6)
C(12) 0.044(9) 0.034(7) 0.041(8) -0.002(6) 0.007(7) 0.005(6)
C(13) 0.014(7) 0.049(8) 0.064(9) -0.001(6) -0.009(6) 0.002(7)
C(14) 0.032(8) 0.035(7) 0.054(9) 0.004(6) -0.015(7) -0.006(7)
C(15) 0.035(8) 0.038(7) 0.032(7) 0.002(6) 0.010(6) -0.016(6)
C(16) 0.05(1) 0.059(10) 0.039(8) 0.004(8) 0.017(7) -0.006(8)
C(17) 0.11(1) 0.043(9) 0.018(6) -0.033(9) 0.005(8) 0.004(6)
C(18) 0.07(1) 0.043(9) 0.06(1) -0.010(8) 0.043(9) -0.012(7)
C(19) 0.014(7) 0.08(1) 0.07(1) 0.009(7) 0.003(7) 0.001(9)
C(20) 0.044(10) 0.058(9) 0.07(1) -0.013(8) -0.017(8) 0.033(8)
C(23) 0.018(6) 0.026(6) 0.033(7) -0.004(5) -0.008(5) -0.004(5)
C(24) 0.036(8) 0.045(8) 0.025(7) 0.003(6) -0.003(6) -0.005(6)
C(25) 0.012(6) 0.055(8) 0.046(7) -0.005(6) -0.018(5) 0.015(7)
C(26) 0.027(7) 0.051(8) 0.06(1) -0.004(7) -0.014(7) -0.027(8)
C(27) 0.035(7) 0.019(5) 0.031(6) 0.009(5) 0.001(5) -0.001(5)
C(28) 0.050(9) 0.029(6) 0.024(6) 0.014(6) -0.020(6) 0.001(5)
C(29) 0.033(7) 0.031(6) 0.038(7) 0.004(6) 0.002(6) -0.001(5)
C(30) 0.056(9) 0.040(7) 0.043(7) 0.019(7) 0.008(7) -0.018(7)
C(31) 0.020(6) 0.042(7) 0.033(7) -0.006(6) 0.010(5) -0.011(5)
C(32) 0.058(10) 0.044(7) 0.042(8) -0.012(7) 0.007(7) 0.005(7)
C(33) 0.032(8) 0.032(7) 0.07(1) 0.006(6) -0.003(8) -0.011(7)
C(34) 0.06(1) 0.056(9) 0.06(1) -0.007(9) 0.003(9) -0.002(9)
C(37) 0.19(2) 0.13(2) 0.041(9) -0.13(2) -0.03(1) 0.024(10)
C(38) 0.08(2) 0.11(1) 0.13(2) -0.02(1) 0.01(1) -0.02(1)

loop_
_atom_type_symbol
_atom_type_description
_atom_type_scat_dispersion_real
_atom_type_scat_dispersion_imag
_atom_type_scat_source
V V 0.300 0.529
;International Tables for Crystallography
(1992, Vol. C, Tables 4.2.6.8 and 6.1.1.4)
;
Pd Pd -0.999 1.007
;International Tables for Crystallography
(1992, Vol. C, Tables 4.2.6.8 and 6.1.1.4)
;
O O 0.011 0.006
;International Tables for Crystallography
(1992, Vol. C, Tables 4.2.6.8 and 6.1.1.4)
;
N N 0.006 0.003
;International Tables for Crystallography
(1992, Vol. C, Tables 4.2.6.8 and 6.1.1.4)
;
C C 0.003 0.002
;International Tables for Crystallography
(1992, Vol. C, Tables 4.2.6.8 and 6.1.1.4)
;
H H 0.000 0.000
;International Tables for Crystallography
(1992, Vol. C, Table 6.1.1.4)
;

loop_
_geom_angle_atom_site_label_1
_geom_angle_atom_site_label_2
_geom_angle_atom_site_label_3
_geom_angle
_geom_angle_site_symmetry_1
_geom_angle_site_symmetry_2
_geom_angle_site_symmetry_3
_geom_angle_publ_flag
O(1) Pd(1) O(2) 90.2(3) . . . yes
O(1) Pd(1) O(3) 171.7(3) . . . yes
O(1) Pd(1) O(4) 89.0(3) . . . yes
O(2) Pd(1) O(3) 90.3(3) . . . yes
O(2) Pd(1) O(4) 176.9(3) . . . yes
O(3) Pd(1) O(4) 90.1(3) . . . yes
O(1) V(1) O(5) 107.8(4) . . . yes
O(1) V(1) O(10) 111.9(4) . . . yes
O(1) V(1) O(11) 106.4(4) . . . yes
O(5) V(1) O(10) 111.5(4) . . . yes
O(5) V(1) O(11) 109.4(4) . . . yes
O(10) V(1) O(11) 109.8(4) . . . yes
O(2) V(2) O(5) 108.0(4) . . . yes
O(2) V(2) O(6) 112.2(4) . . . yes
O(2) V(2) O(12) 106.0(5) . . . yes
O(5) V(2) O(6) 110.5(4) . . . yes
O(5) V(2) O(12) 110.1(4) . . . yes
O(6) V(2) O(12) 109.9(4) . . . yes
O(6) V(3) O(7) 108.5(4) . . . yes
O(6) V(3) O(13) 111.2(4) . . . yes
O(6) V(3) O(14) 111.1(4) . . . yes
O(7) V(3) O(13) 108.4(5) . . . yes
O(7) V(3) O(14) 109.2(4) . . . yes
O(13) V(3) O(14) 108.4(5) . . . yes
O(3) V(4) O(7) 112.3(4) . . . yes
O(3) V(4) O(8) 108.5(4) . . . yes
O(3) V(4) O(15) 107.8(4) . . . yes
O(7) V(4) O(8) 110.6(4) . . . yes
O(7) V(4) O(15) 109.8(4) . . . yes
O(8) V(4) O(15) 107.7(4) . . . yes
O(4) V(5) O(8) 110.6(4) . . . yes
O(4) V(5) O(9) 113.1(4) . . . yes
O(4) V(5) O(16) 105.5(4) . . . yes
O(8) V(5) O(9) 110.2(4) . . . yes
O(8) V(5) O(16) 107.9(4) . . . yes
O(9) V(5) O(16) 109.4(5) . . . yes
O(9) V(6) O(10) 107.9(4) . . . yes
O(9) V(6) O(17) 109.8(4) . . . yes
O(9) V(6) O(18) 110.1(4) . . . yes
O(10) V(6) O(17) 110.9(5) . . . yes
O(10) V(6) O(18) 110.9(5) . . . yes
O(17) V(6) O(18) 107.2(5) . . . yes
Pd(1) O(1) V(1) 115.8(4) . . . yes
Pd(1) O(2) V(2) 115.8(5) . . . yes
Pd(1) O(3) V(4) 114.6(4) . . . yes
Pd(1) O(4) V(5) 115.3(4) . . . yes
V(1) O(5) V(2) 129.6(5) . . . yes
V(2) O(6) V(3) 148.0(5) . . . yes
V(3) O(7) V(4) 153.5(6) . . . yes
V(4) O(8) V(5) 126.8(5) . . . yes
V(5) O(9) V(6) 147.2(6) . . . yes
V(1) O(10) V(6) 153.7(6) . . . yes
C(1) N(1) C(3) 110.4(10) . . . yes
C(1) N(1) C(5) 105.4(10) . . . yes
C(1) N(1) C(7) 109.7(9) . . . yes
C(3) N(1) C(5) 111.8(9) . . . yes
C(3) N(1) C(7) 106.0(10) . . . yes
C(5) N(1) C(7) 113.5(9) . . . yes
C(9) N(2) C(11) 111.1(10) . . . yes
C(9) N(2) C(13) 106.3(10) . . . yes
C(9) N(2) C(15) 111.0(9) . . . yes
C(11) N(2) C(13) 111.2(10) . . . yes
C(11) N(2) C(15) 107.7(10) . . . yes
C(13) N(2) C(15) 109(1) . . . yes
C(17) N(3) C(19) 111(1) . . . yes
C(17) N(3) C(23) 111(1) . . . yes
C(17) N(3) C(37) 119(1) . . . yes
C(19) N(3) C(23) 105(1) . . . yes
C(19) N(3) C(37) 100.1(10) . . . yes
C(23) N(3) C(37) 108.1(10) . . . yes
C(25) N(4) C(27) 108.9(8) . . . yes
C(25) N(4) C(29) 108.0(9) . . . yes
C(25) N(4) C(31) 112.3(8) . . . yes
C(27) N(4) C(29) 110.9(8) . . . yes
C(27) N(4) C(31) 108.4(8) . . . yes
C(29) N(4) C(31) 108.4(8) . . . yes
N(1) C(1) C(2) 114(1) . . . yes
N(1) C(3) C(4) 114(1) . . . yes
N(1) C(5) C(6) 112(1) . . . yes
N(1) C(7) C(8) 114(1) . . . yes
N(2) C(9) C(10) 113(1) . . . yes
N(2) C(11) C(12) 114(1) . . . yes
N(2) C(13) C(14) 116(1) . . . yes
N(2) C(15) C(16) 116(1) . . . yes
N(3) C(17) C(18) 114(1) . . . yes
N(3) C(19) C(20) 114(1) . . . yes
N(3) C(23) C(24) 118(1) . . . yes
N(4) C(25) C(26) 114.2(10) . . . yes
N(4) C(27) C(28) 115.2(9) . . . yes
N(4) C(29) C(30) 115.4(9) . . . yes
N(4) C(31) C(32) 114.1(10) . . . yes
N(5) C(33) C(34) 176(1) . . . yes
N(3) C(37) C(38) 108(1) . . . yes

loop_
_geom_bond_atom_site_label_1
_geom_bond_atom_site_label_2
_geom_bond_distance
_geom_bond_site_symmetry_1
_geom_bond_site_symmetry_2
_geom_bond_publ_flag
Pd(1) O(1) 1.975(7) . . yes
Pd(1) O(2) 1.980(10) . . yes
Pd(1) O(3) 2.006(7) . . yes
Pd(1) O(4) 2.012(8) . . yes
V(1) O(1) 1.724(8) . . yes
V(1) O(5) 1.784(9) . . yes
V(1) O(10) 1.771(10) . . yes
V(1) O(11) 1.626(8) . . yes
V(2) O(2) 1.729(9) . . yes
V(2) O(5) 1.792(8) . . yes
V(2) O(6) 1.764(8) . . yes
V(2) O(12) 1.597(8) . . yes
V(3) O(6) 1.820(8) . . yes
V(3) O(7) 1.835(9) . . yes
V(3) O(13) 1.644(9) . . yes
V(3) O(14) 1.618(9) . . yes
V(4) O(3) 1.723(8) . . yes
V(4) O(7) 1.739(10) . . yes
V(4) O(8) 1.834(9) . . yes
V(4) O(15) 1.600(8) . . yes
V(5) O(4) 1.687(8) . . yes
V(5) O(8) 1.778(9) . . yes
V(5) O(9) 1.757(9) . . yes
V(5) O(16) 1.639(8) . . yes
V(6) O(9) 1.824(9) . . yes
V(6) O(10) 1.802(10) . . yes
V(6) O(17) 1.629(10) . . yes
V(6) O(18) 1.614(9) . . yes
N(1) C(1) 1.56(2) . . yes
N(1) C(3) 1.53(2) . . yes
N(1) C(5) 1.49(2) . . yes
N(1) C(7) 1.51(2) . . yes
N(2) C(9) 1.53(2) . . yes
N(2) C(11) 1.51(2) . . yes
N(2) C(13) 1.52(2) . . yes
N(2) C(15) 1.52(2) . . yes
N(3) C(17) 1.49(2) . . yes
N(3) C(19) 1.51(2) . . yes
N(3) C(23) 1.51(2) . . yes
N(3) C(37) 1.71(2) . . yes
N(4) C(25) 1.50(1) . . yes
N(4) C(27) 1.51(1) . . yes
N(4) C(29) 1.52(1) . . yes
N(4) C(31) 1.56(2) . . yes
N(5) C(33) 1.13(2) . . yes
C(1) C(2) 1.52(2) . . yes
C(3) C(4) 1.50(2) . . yes
C(5) C(6) 1.53(2) . . yes
C(7) C(8) 1.54(2) . . yes
C(9) C(10) 1.51(2) . . yes
C(11) C(12) 1.49(2) . . yes
C(13) C(14) 1.48(2) . . yes
C(15) C(16) 1.55(2) . . yes
C(17) C(18) 1.52(2) . . yes
C(19) C(20) 1.54(2) . . yes
C(23) C(24) 1.52(2) . . yes
C(25) C(26) 1.53(2) . . yes
C(27) C(28) 1.55(2) . . yes
C(29) C(30) 1.52(2) . . yes
C(31) C(32) 1.51(2) . . yes
C(33) C(34) 1.43(2) . . yes
C(37) C(38) 1.27(3) . . yes

loop_
_geom_contact_atom_site_label_1
_geom_contact_atom_site_label_2
_geom_contact_distance
_geom_contact_site_symmetry_1
_geom_contact_site_symmetry_2
_geom_contact_publ_flag
O(1) C(9) 3.51(2) . 2_574 ?
O(1) C(13) 3.57(2) . 2_574 ?
O(2) C(9) 3.33(2) . 2_574 ?
O(2) C(13) 3.54(2) . 2_574 ?
O(3) C(5) 3.33(2) . 2_565 ?
O(4) C(5) 3.23(2) . 2_565 ?
O(6) C(19) 3.56(2) . 3_554 ?
O(7) C(30) 3.53(2) . 1_545 ?
O(8) C(34) 3.12(2) . 1_545 ?
O(9) C(38) 3.53(2) . 3_555 ?
O(11) C(13) 3.45(2) . 2_574 ?
O(12) C(23) 3.34(1) . 3_554 ?
O(12) C(13) 3.36(2) . 2_574 ?
O(12) C(18) 3.47(2) . 3_554 ?
O(12) C(24) 3.51(2) . 3_554 ?
O(13) C(20) 3.42(2) . 3_554 ?
O(13) C(34) 3.47(2) . 3_544 ?
O(13) C(29) 3.51(1) . 1_545 ?
O(13) C(19) 3.60(2) . 3_554 ?
O(14) C(29) 3.38(1) . 1_545 ?
O(14) C(18) 3.59(2) . 3_554 ?
O(15) C(30) 3.51(2) . 1_545 ?
O(15) C(1) 3.54(2) . 2_565 ?
O(16) C(17) 3.23(2) . 3_555 ?
O(16) C(24) 3.41(2) . 3_555 ?
O(16) C(1) 3.47(2) . 2_565 ?
O(16) C(18) 3.49(2) . 3_555 ?
O(17) C(28) 3.53(2) . 3_555 ?
O(17) C(31) 3.55(2) . 3_555 ?
O(18) C(31) 3.54(1) . 3_555 ?
O(18) C(26) 3.55(2) . 3_555 ?
O(18) C(27) 3.60(1) . 3_555 ?
C(17) C(34) 3.52(2) . 3_544 ?

loop_
_geom_torsion_atom_site_label_1
_geom_torsion_atom_site_label_2
_geom_torsion_atom_site_label_3
_geom_torsion_atom_site_label_4
_geom_torsion
_geom_torsion_site_symmetry_1
_geom_torsion_site_symmetry_2
_geom_torsion_site_symmetry_3
_geom_torsion_site_symmetry_4
_geom_torsion_publ_flag
Pd(1) O(1) V(1) O(5) 45.8(6) . . . . yes
Pd(1) O(1) V(1) O(10) -77.1(6) . . . . yes
Pd(1) O(1) V(1) O(11) 163.0(5) . . . . yes
Pd(1) O(2) V(2) O(5) -44.4(5) . . . . yes
Pd(1) O(2) V(2) O(6) 77.6(5) . . . . yes
Pd(1) O(2) V(2) O(12) -162.4(4) . . . . yes
Pd(1) O(3) V(4) O(7) -73.5(5) . . . . yes
Pd(1) O(3) V(4) O(8) 49.0(5) . . . . yes
Pd(1) O(3) V(4) O(15) 165.4(5) . . . . yes
Pd(1) O(4) V(5) O(8) -47.6(5) . . . . yes
Pd(1) O(4) V(5) O(9) 76.5(5) . . . . yes
Pd(1) O(4) V(5) O(16) -164.0(4) . . . . yes
V(1) O(1) Pd(1) O(2) -73.8(5) . . . . yes
V(1) O(1) Pd(1) O(4) 109.2(5) . . . . yes
V(1) O(5) V(2) O(2) 4.7(7) . . . . yes
V(1) O(5) V(2) O(6) -118.4(6) . . . . yes
V(1) O(5) V(2) O(12) 120.0(6) . . . . yes
V(1) O(10) V(6) O(9) 31(1) . . . . yes
V(1) O(10) V(6) O(17) -88(1) . . . . yes
V(1) O(10) V(6) O(18) 152(1) . . . . yes
V(2) O(2) Pd(1) O(1) 72.8(4) . . . . yes
V(2) O(2) Pd(1) O(3) -115.5(4) . . . . yes
V(2) O(5) V(1) O(1) -5.2(7) . . . . yes
V(2) O(5) V(1) O(10) 118.0(6) . . . . yes
V(2) O(5) V(1) O(11) -120.5(6) . . . . yes
V(2) O(6) V(3) O(7) -42(1) . . . . yes
V(2) O(6) V(3) O(13) -161.8(9) . . . . yes
V(2) O(6) V(3) O(14) 77(1) . . . . yes
V(3) O(6) V(2) O(2) 4(1) . . . . yes
V(3) O(6) V(2) O(5) 125.2(9) . . . . yes
V(3) O(6) V(2) O(12) -113.1(10) . . . . yes
V(3) O(7) V(4) O(3) -2(1) . . . . yes
V(3) O(7) V(4) O(8) -124(1) . . . . yes
V(3) O(7) V(4) O(15) 116(1) . . . . yes
V(4) O(3) Pd(1) O(2) 109.5(5) . . . . yes
V(4) O(3) Pd(1) O(4) -73.5(5) . . . . yes
V(4) O(7) V(3) O(6) 43(1) . . . . yes
V(4) O(7) V(3) O(13) 163(1) . . . . yes
V(4) O(7) V(3) O(14) -78(1) . . . . yes
V(4) O(8) V(5) O(4) 11.8(7) . . . . yes
V(4) O(8) V(5) O(9) -113.9(6) . . . . yes
V(4) O(8) V(5) O(16) 126.7(6) . . . . yes
V(5) O(4) Pd(1) O(1) -115.4(5) . . . . yes
V(5) O(4) Pd(1) O(3) 72.8(5) . . . . yes
V(5) O(8) V(4) O(3) -12.5(7) . . . . yes
V(5) O(8) V(4) O(7) 111.1(6) . . . . yes
V(5) O(8) V(4) O(15) -128.9(6) . . . . yes
V(5) O(9) V(6) O(10) -48(1) . . . . yes
V(5) O(9) V(6) O(17) 72(1) . . . . yes
V(5) O(9) V(6) O(18) -169(1) . . . . yes
V(6) O(9) V(5) O(4) 12(1) . . . . yes
V(6) O(9) V(5) O(8) 136(1) . . . . yes
V(6) O(9) V(5) O(16) -104(1) . . . . yes
V(6) O(10) V(1) O(1) 9(1) . . . . yes
V(6) O(10) V(1) O(5) -111(1) . . . . yes
V(6) O(10) V(1) O(11) 127(1) . . . . yes
C(1) N(1) C(3) C(4) 64(1) . . . . yes
C(1) N(1) C(5) C(6) 179(1) . . . . yes
C(1) N(1) C(7) C(8) -63(1) . . . . yes
C(2) C(1) N(1) C(3) 60(1) . . . . yes
C(2) C(1) N(1) C(5) -178(1) . . . . yes
C(2) C(1) N(1) C(7) -55(1) . . . . yes
C(3) N(1) C(5) C(6) -60(1) . . . . yes
C(3) N(1) C(7) C(8) 177(1) . . . . yes
C(4) C(3) N(1) C(5) -53(1) . . . . yes
C(4) C(3) N(1) C(7) -177(1) . . . . yes
C(5) N(1) C(7) C(8) 54(1) . . . . yes
C(6) C(5) N(1) C(7) 59(1) . . . . yes
C(9) N(2) C(11) C(12) 54(1) . . . . yes
C(9) N(2) C(13) C(14) -179(1) . . . . yes
C(9) N(2) C(15) C(16) -57(1) . . . . yes
C(10) C(9) N(2) C(11) 59(1) . . . . yes
C(10) C(9) N(2) C(13) -179(1) . . . . yes
C(10) C(9) N(2) C(15) -60(1) . . . . yes
C(11) N(2) C(13) C(14) -58(1) . . . . yes
C(11) N(2) C(15) C(16) -179(1) . . . . yes
C(12) C(11) N(2) C(13) -64(1) . . . . yes
C(12) C(11) N(2) C(15) 175(1) . . . . yes
C(13) N(2) C(15) C(16) 59(1) . . . . yes
C(14) C(13) N(2) C(15) 60(1) . . . . yes
C(17) N(3) C(19) C(20) -49(1) . . . . yes
C(17) N(3) C(23) C(24) 52(1) . . . . yes
C(17) N(3) C(37) C(38) -46(1) . . . . yes
C(18) C(17) N(3) C(19) -59(1) . . . . yes
C(18) C(17) N(3) C(23) 57(1) . . . . yes
C(18) C(17) N(3) C(37) -174(1) . . . . yes
C(19) N(3) C(23) C(24) 172(1) . . . . yes
C(19) N(3) C(37) C(38) -167(1) . . . . yes
C(20) C(19) N(3) C(23) -170(1) . . . . yes
C(20) C(19) N(3) C(37) 77(1) . . . . yes
C(23) N(3) C(37) C(38) 83(1) . . . . yes
C(24) C(23) N(3) C(37) -81(1) . . . . yes
C(25) N(4) C(27) C(28) -173.7(9) . . . . yes
C(25) N(4) C(29) C(30) 64(1) . . . . yes
C(25) N(4) C(31) C(32) 52(1) . . . . yes
C(26) C(25) N(4) C(27) -61(1) . . . . yes
C(26) C(25) N(4) C(29) 177.7(10) . . . . yes
C(26) C(25) N(4) C(31) 58(1) . . . . yes
C(27) N(4) C(29) C(30) -54(1) . . . . yes
C(27) N(4) C(31) C(32) 173.3(9) . . . . yes
C(28) C(27) N(4) C(29) -55(1) . . . . yes
C(28) C(27) N(4) C(31) 63(1) . . . . yes
C(29) N(4) C(31) C(32) -66(1) . . . . yes
C(30) C(29) N(4) C(31) -173.3(9) . . . . yes
C(30) C(29) N(4) C(31) -173.3(9) . . . . yes
